data_1547881
loop_
_publ_author_name
'Jia, Xue-Gong'
'Guo, Peng'
'Duan, Jicheng'
'Shu, Xing-Zhong'

_publ_section_title
;
 Dual nickel and Lewis acid catalysis for cross-electrophile coupling: the
 allylation of aryl halides with allylic alcohols.
;
_journal_issue 3
_journal_name_full 'Chemical science'
_journal_page_first 640
_journal_page_last 645
_journal_paper_doi 10.1039/c7sc03140h
_journal_volume 9
_journal_year 2018
_chemical_formula_moiety 'C19 H19 Br N2 Ni'
_chemical_formula_sum 'C19 H19 Br N2 Ni'
_chemical_formula_weight 413.98
_space_group_crystal_system monoclinic
_space_group_IT_number 14
_space_group_name_Hall '-P 2ybc'
_space_group_name_H-M_alt 'P 1 21/c 1'
_symmetry_space_group_name_Hall '-P 2ybc'
_symmetry_space_group_name_H-M 'P 1 21/c 1'
_atom_sites_solution_hydrogens geom
_atom_sites_solution_primary direct
_atom_sites_solution_secondary difmap
_audit_block_doi 10.5517/ccdc.csd.cc1mvnns
_audit_creation_date 2016-11-04
_audit_creation_method
;
Olex2 1.2
(compiled 2016.09.09 svn.r3337 for OlexSys, GUI svn.r5227)
;
_audit_update_record
;
2016-11-05 deposited with the CCDC.
2017-11-06 downloaded from the CCDC.
;
_cell_angle_alpha 90.00
_cell_angle_beta 94.163(10)
_cell_angle_gamma 90.00
_cell_formula_units_Z 4
_cell_length_a 8.4028(11)
_cell_length_b 11.9498(9)
_cell_length_c 17.1489(17)
_cell_measurement_reflns_used 1088
_cell_measurement_temperature 293(2)
_cell_measurement_theta_max 19.8690
_cell_measurement_theta_min 3.9060
_cell_volume 1717.4(3)
_computing_cell_refinement
;
CrysAlisPro, Agilent Technologies,
Version 1.171.36.32 (release 02-08-2013 CrysAlis171 .NET)
(compiled Aug  2 2013,16:46:58)
;
_computing_data_collection
;
CrysAlisPro, Agilent Technologies,
Version 1.171.36.32 (release 02-08-2013 CrysAlis171 .NET)
(compiled Aug  2 2013,16:46:58)
;
_computing_data_reduction
;
CrysAlisPro, Agilent Technologies,
Version 1.171.36.32 (release 02-08-2013 CrysAlis171 .NET)
(compiled Aug  2 2013,16:46:58)
;
_computing_molecular_graphics 'Olex2 (Dolomanov et al., 2009)'
_computing_publication_material 'Olex2 (Dolomanov et al., 2009)'
_computing_structure_refinement 'ShelXL (Sheldrick, 2015)'
_computing_structure_solution 'ShelXS (Sheldrick, 2008)'
_diffrn_ambient_temperature 293(2)
_diffrn_detector_area_resol_mean 16.0733
_diffrn_measured_fraction_theta_full 0.997
_diffrn_measured_fraction_theta_max 0.997
_diffrn_measurement_details
;
#__ type_ start__ end____ width___ exp.time_
  1 omega   67.00   94.00   1.5000    8.0000
omega____ theta____ kappa____ phi______ frames
    -       22.9430  -15.0000  -60.0000 18

#__ type_ start__ end____ width___ exp.time_
  2 omega   29.00   80.00   1.5000    8.0000
omega____ theta____ kappa____ phi______ frames
    -       22.9430 -142.0000  -78.0000 34

#__ type_ start__ end____ width___ exp.time_
  3 omega   -6.00   93.00   1.5000    8.0000
omega____ theta____ kappa____ phi______ frames
    -       22.9430   38.0000   60.0000 66

#__ type_ start__ end____ width___ exp.time_
  4 omega  -38.00   32.50   1.5000    8.0000
omega____ theta____ kappa____ phi______ frames
    -       22.9430  -57.0000  -90.0000 47
;
_diffrn_measurement_device_type 'SuperNova, Dual, Cu at zero, Eos'
_diffrn_measurement_method '\w scans'
_diffrn_orient_matrix_UB_11 -0.0596536000
_diffrn_orient_matrix_UB_12 0.0103144000
_diffrn_orient_matrix_UB_13 0.0263089000
_diffrn_orient_matrix_UB_21 -0.0579154000
_diffrn_orient_matrix_UB_22 0.0051537000
_diffrn_orient_matrix_UB_23 -0.0320176000
_diffrn_orient_matrix_UB_31 -0.0156711000
_diffrn_orient_matrix_UB_32 -0.0582351000
_diffrn_orient_matrix_UB_33 0.0018174000
_diffrn_radiation_monochromator mirror
_diffrn_radiation_type MoK\a
_diffrn_radiation_wavelength 0.71073
_diffrn_reflns_av_R_equivalents 0.0475
_diffrn_reflns_av_unetI/netI 0.0849
_diffrn_reflns_limit_h_max 10
_diffrn_reflns_limit_h_min -9
_diffrn_reflns_limit_k_max 12
_diffrn_reflns_limit_k_min -14
_diffrn_reflns_limit_l_max 21
_diffrn_reflns_limit_l_min -20
_diffrn_reflns_number 6745
_diffrn_reflns_theta_full 25.50
_diffrn_reflns_theta_max 26.02
_diffrn_reflns_theta_min 3.53
_diffrn_source 'SuperNova (Mo) X-ray Source'
_exptl_absorpt_coefficient_mu 3.456
_exptl_absorpt_correction_T_max 1.00000
_exptl_absorpt_correction_T_min 0.85036
_exptl_absorpt_correction_type multi-scan
_exptl_absorpt_process_details
;
CrysAlisPro, Agilent Technologies,
Version 1.171.36.32 (release 02-08-2013 CrysAlis171 .NET)
(compiled Aug  2 2013,16:46:58)
Empirical absorption correction using spherical harmonics,
 implemented in SCALE3 ABSPACK scaling algorithm.
;
_exptl_crystal_colour 'clear dark brown'
_exptl_crystal_density_diffrn 1.601
_exptl_crystal_density_method 'not measured'
_exptl_crystal_description block
_exptl_crystal_F_000 840
_exptl_crystal_size_max 0.23
_exptl_crystal_size_mid 0.14
_exptl_crystal_size_min 0.05
_refine_diff_density_max 1.477
_refine_diff_density_min -1.268
_refine_diff_density_rms 0.121
_refine_ls_extinction_method none
_refine_ls_goodness_of_fit_ref 1.052
_refine_ls_hydrogen_treatment constr
_refine_ls_matrix_type full
_refine_ls_number_parameters 210
_refine_ls_number_reflns 3378
_refine_ls_number_restraints 0
_refine_ls_restrained_S_all 1.052
_refine_ls_R_factor_all 0.1312
_refine_ls_R_factor_gt 0.0781
_refine_ls_shift/su_max 0.000
_refine_ls_shift/su_mean 0.000
_refine_ls_structure_factor_coef Fsqd
_refine_ls_weighting_details 'calc w=1/[\s^2^(Fo^2^)+(0.0534P)^2^+10.4519P] where P=(Fo^2^+2Fc^2^)/3'
_refine_ls_weighting_scheme calc
_refine_ls_wR_factor_gt 0.1586
_refine_ls_wR_factor_ref 0.1843
_reflns_number_gt 2132
_reflns_number_total 3378
_reflns_threshold_expression >2sigma(I)
_cod_data_source_file c7sc03140h2.cif
_cod_data_source_block jiaxg_1103
_cod_depositor_comments 'Adding full bibliography for 1547881.cif.'
_cod_database_code 1547881
_reflns_odcompleteness_completeness 99.65
_reflns_odcompleteness_iscentric 1
_reflns_odcompleteness_theta 26.32
_olex2_refinement_description
;
1. Fixed Uiso
 At 1.2 times of:
  All C(H) groups
 At 1.5 times of:
  All C(H,H,H) groups
2.a Ternary CH refined with riding coordinates:
 C17(H17)
2.b Aromatic/amide H refined with riding coordinates:
 C1(H1), C2(H2), C3(H3), C4(H4), C7(H7), C8(H8), C9(H9), C10(H10), C12(H12),
 C13(H13), C14(H14), C15(H15)
2.c Idealised Me refined as rotating group:
 C18(H18A,H18B,H18C), C19(H19A,H19B,H19C)
;
_olex2_date_sample_data_collection 2016-11-03
_olex2_submission_special_instructions 'No special instructions were received'

loop_
_space_group_symop_id
_space_group_symop_operation_xyz
1 'x, y, z'
2 '-x, y+1/2, -z+1/2'
3 '-x, -y, -z'
4 'x, -y-1/2, z-1/2'

loop_
_atom_site_label
_atom_site_type_symbol
_atom_site_fract_x
_atom_site_fract_y
_atom_site_fract_z
_atom_site_U_iso_or_equiv
_atom_site_adp_type
_atom_site_occupancy
_atom_site_calc_flag
_atom_site_refinement_flags_posn
Br1 Br 0.37176(14) 0.66552(9) 0.27440(6) 0.0634(4) Uani 1 d .
Ni1 Ni 0.23371(13) 0.63927(8) 0.38296(6) 0.0373(3) Uani 1 d .
N1 N 0.1540(8) 0.6289(5) 0.4853(4) 0.0400(16) Uani 1 d .
N2 N 0.3271(7) 0.4929(5) 0.4136(4) 0.0349(15) Uani 1 d .
C1 C 0.0635(11) 0.7046(8) 0.5195(5) 0.052(2) Uani 1 d .
H1 H 0.0172 0.7617 0.4888 0.062 Uiso 1 calc R
C2 C 0.0355(13) 0.7020(8) 0.5977(5) 0.062(3) Uani 1 d .
H2 H -0.0253 0.7576 0.6190 0.074 Uiso 1 calc R
C3 C 0.0977(12) 0.6170(8) 0.6434(5) 0.054(2) Uani 1 d .
H3 H 0.0824 0.6139 0.6965 0.065 Uiso 1 calc R
C4 C 0.1839(11) 0.5361(7) 0.6080(5) 0.049(2) Uani 1 d .
H4 H 0.2244 0.4756 0.6372 0.058 Uiso 1 calc R
C5 C 0.2112(9) 0.5433(6) 0.5298(4) 0.0361(18) Uani 1 d .
C6 C 0.2989(9) 0.4607(7) 0.4873(4) 0.0370(19) Uani 1 d .
C7 C 0.3491(10) 0.3577(7) 0.5167(5) 0.047(2) Uani 1 d .
H7 H 0.3322 0.3382 0.5679 0.056 Uiso 1 calc R
C8 C 0.4239(12) 0.2845(8) 0.4696(6) 0.056(3) Uani 1 d .
H8 H 0.4553 0.2141 0.4881 0.067 Uiso 1 calc R
C9 C 0.4517(11) 0.3166(8) 0.3952(6) 0.054(3) Uani 1 d .
H9 H 0.5029 0.2684 0.3626 0.065 Uiso 1 calc R
C10 C 0.4035(11) 0.4202(7) 0.3692(5) 0.048(2) Uani 1 d .
H10 H 0.4242 0.4414 0.3188 0.058 Uiso 1 calc R
C11 C 0.0925(11) 0.7566(8) 0.3502(4) 0.045(2) Uani 1 d .
C12 C -0.0538(11) 0.7247(9) 0.3119(6) 0.056(3) Uani 1 d .
H12 H -0.0664 0.6503 0.2968 0.068 Uiso 1 calc R
C13 C -0.1754(13) 0.7941(10) 0.2958(6) 0.070(3) Uani 1 d .
H13 H -0.2707 0.7679 0.2715 0.084 Uiso 1 calc R
C14 C -0.1582(13) 0.9082(10) 0.3160(6) 0.069(3) Uani 1 d .
H14 H -0.2440 0.9572 0.3083 0.083 Uiso 1 calc R
C15 C -0.0054(13) 0.9476(9) 0.3489(5) 0.059(3) Uani 1 d .
H15 H 0.0130 1.0234 0.3583 0.071 Uiso 1 calc R
C16 C 0.1113(10) 0.8701(6) 0.3658(4) 0.0358(18) Uani 1 d .
C17 C 0.2719(12) 0.9138(8) 0.4021(5) 0.059(3) Uani 1 d .
H17 H 0.3405 0.8487 0.4137 0.071 Uiso 1 calc R
C18 C 0.2556(13) 0.9777(9) 0.4808(6) 0.074(3) Uani 1 d .
H18A H 0.1940 1.0446 0.4709 0.111 Uiso 1 calc GR
H18B H 0.3597 0.9972 0.5035 0.111 Uiso 1 calc GR
H18C H 0.2030 0.9306 0.5163 0.111 Uiso 1 calc GR
C19 C 0.3561(12) 0.9880(9) 0.3489(6) 0.064(3) Uani 1 d .
H19A H 0.3792 0.9470 0.3029 0.096 Uiso 1 calc GR
H19B H 0.4539 1.0139 0.3752 0.096 Uiso 1 calc GR
H19C H 0.2894 1.0509 0.3342 0.096 Uiso 1 calc GR

loop_
_atom_site_aniso_label
_atom_site_aniso_U_11
_atom_site_aniso_U_22
_atom_site_aniso_U_33
_atom_site_aniso_U_23
_atom_site_aniso_U_13
_atom_site_aniso_U_12
Br1 0.0799(8) 0.0665(7) 0.0475(6) 0.0081(5) 0.0300(5) 0.0073(6)
Ni1 0.0489(7) 0.0370(6) 0.0263(5) 0.0038(4) 0.0047(4) 0.0048(5)
N1 0.050(4) 0.039(4) 0.031(4) 0.002(3) 0.005(3) 0.008(3)
N2 0.031(4) 0.039(4) 0.034(4) -0.005(3) -0.001(3) -0.005(3)
C1 0.062(6) 0.053(6) 0.042(5) 0.010(4) 0.011(5) 0.010(5)
C2 0.086(8) 0.060(6) 0.041(5) 0.006(5) 0.022(5) 0.018(5)
C3 0.070(7) 0.067(6) 0.026(4) 0.004(4) 0.007(4) -0.006(5)
C4 0.062(6) 0.051(5) 0.032(5) 0.022(4) -0.001(4) -0.012(5)
C5 0.036(5) 0.033(4) 0.038(4) 0.012(4) -0.004(4) -0.008(4)
C6 0.032(4) 0.041(5) 0.037(4) 0.004(4) -0.011(3) -0.014(4)
C7 0.049(5) 0.043(5) 0.045(5) 0.011(4) -0.009(4) -0.010(4)
C8 0.065(7) 0.042(5) 0.058(6) -0.005(5) -0.019(5) 0.003(5)
C9 0.058(6) 0.052(6) 0.052(6) -0.020(5) -0.010(5) 0.014(5)
C10 0.058(6) 0.047(5) 0.038(5) -0.005(4) -0.008(4) 0.001(4)
C11 0.049(5) 0.060(6) 0.027(4) 0.002(4) 0.008(4) -0.001(4)
C12 0.036(5) 0.063(6) 0.069(7) 0.021(5) -0.002(5) -0.016(5)
C13 0.056(7) 0.088(9) 0.062(7) 0.024(6) -0.014(5) -0.022(6)
C14 0.061(7) 0.095(9) 0.050(6) -0.001(6) -0.005(5) 0.025(6)
C15 0.078(7) 0.066(6) 0.032(5) 0.002(4) -0.003(5) 0.026(6)
C16 0.045(5) 0.034(4) 0.030(4) 0.001(3) 0.012(3) 0.000(4)
C17 0.072(7) 0.055(6) 0.050(6) 0.005(5) -0.003(5) -0.009(5)
C18 0.079(8) 0.087(8) 0.056(6) -0.020(6) 0.004(6) -0.020(6)
C19 0.062(7) 0.070(7) 0.061(6) 0.001(5) 0.011(5) -0.017(5)

loop_
_atom_type_symbol
_atom_type_description
_atom_type_scat_dispersion_real
_atom_type_scat_dispersion_imag
_atom_type_scat_source
C C 0.0033 0.0016 'International Tables Vol C Tables 4.2.6.8 and 6.1.1.4'
H H 0.0000 0.0000 'International Tables Vol C Tables 4.2.6.8 and 6.1.1.4'
Br Br -0.2901 2.4595 'International Tables Vol C Tables 4.2.6.8 and 6.1.1.4'
N N 0.0061 0.0033 'International Tables Vol C Tables 4.2.6.8 and 6.1.1.4'
Ni Ni 0.3393 1.1124 'International Tables Vol C Tables 4.2.6.8 and 6.1.1.4'

loop_
_geom_angle_atom_site_label_1
_geom_angle_atom_site_label_2
_geom_angle_atom_site_label_3
_geom_angle
N1 Ni1 Br1 168.8(2)
N1 Ni1 N2 81.9(3)
N2 Ni1 Br1 97.07(19)
C11 Ni1 Br1 90.0(2)
C11 Ni1 N1 93.8(3)
C11 Ni1 N2 164.4(3)
C1 N1 Ni1 126.8(6)
C5 N1 Ni1 115.6(5)
C5 N1 C1 117.1(7)
C6 N2 Ni1 114.0(5)
C10 N2 Ni1 128.1(6)
C10 N2 C6 117.7(7)
N1 C1 H1 118.3
N1 C1 C2 123.5(8)
C2 C1 H1 118.3
C1 C2 H2 120.3
C3 C2 C1 119.4(9)
C3 C2 H2 120.3
C2 C3 H3 121.2
C2 C3 C4 117.5(8)
C4 C3 H3 121.2
C3 C4 H4 119.5
C3 C4 C5 121.0(8)
C5 C4 H4 119.5
N1 C5 C4 121.4(8)
N1 C5 C6 113.9(7)
C4 C5 C6 124.7(7)
N2 C6 C5 113.7(7)
N2 C6 C7 121.4(8)
C7 C6 C5 124.9(7)
C6 C7 H7 120.2
C8 C7 C6 119.6(8)
C8 C7 H7 120.2
C7 C8 H8 120.5
C9 C8 C7 119.0(8)
C9 C8 H8 120.5
C8 C9 H9 120.3
C10 C9 C8 119.4(8)
C10 C9 H9 120.3
N2 C10 C9 122.8(8)
N2 C10 H10 118.6
C9 C10 H10 118.6
C12 C11 Ni1 116.5(7)
C16 C11 Ni1 127.3(7)
C16 C11 C12 116.0(8)
C11 C12 H12 117.9
C13 C12 C11 124.1(10)
C13 C12 H12 117.9
C12 C13 H13 120.4
C12 C13 C14 119.2(10)
C14 C13 H13 120.4
C13 C14 H14 120.5
C13 C14 C15 118.9(10)
C15 C14 H14 120.5
C14 C15 H15 121.1
C16 C15 C14 117.8(10)
C16 C15 H15 121.1
C11 C16 C17 119.5(8)
C15 C16 C11 123.6(9)
C15 C16 C17 116.9(8)
C16 C17 H17 107.4
C16 C17 C18 112.7(8)
C18 C17 H17 107.4
C19 C17 C16 113.4(8)
C19 C17 H17 107.4
C19 C17 C18 108.2(8)
C17 C18 H18A 109.5
C17 C18 H18B 109.5
C17 C18 H18C 109.5
H18A C18 H18B 109.5
H18A C18 H18C 109.5
H18B C18 H18C 109.5
C17 C19 H19A 109.5
C17 C19 H19B 109.5
C17 C19 H19C 109.5
H19A C19 H19B 109.5
H19A C19 H19C 109.5
H19B C19 H19C 109.5

loop_
_geom_bond_atom_site_label_1
_geom_bond_atom_site_label_2
_geom_bond_distance
Br1 Ni1 2.2855(13)
Ni1 N1 1.928(6)
Ni1 N2 1.973(6)
Ni1 C11 1.895(9)
N1 C1 1.344(10)
N1 C5 1.343(9)
N2 C6 1.358(9)
N2 C10 1.348(10)
C1 H1 0.9300
C1 C2 1.377(12)
C2 H2 0.9300
C2 C3 1.363(13)
C3 H3 0.9300
C3 C4 1.375(12)
C4 H4 0.9300
C4 C5 1.380(11)
C5 C6 1.459(11)
C6 C7 1.384(11)
C7 H7 0.9300
C7 C8 1.373(12)
C8 H8 0.9300
C8 C9 1.369(13)
C9 H9 0.9300
C9 C10 1.367(12)
C10 H10 0.9300
C11 C12 1.404(12)
C11 C16 1.389(11)
C12 H12 0.9300
C12 C13 1.330(13)
C13 H13 0.9300
C13 C14 1.411(15)
C14 H14 0.9300
C14 C15 1.444(14)
C15 H15 0.9300
C15 C16 1.364(11)
C16 C17 1.536(12)
C17 H17 0.9800
C17 C18 1.566(13)
C17 C19 1.487(12)
C18 H18A 0.9600
C18 H18B 0.9600
C18 H18C 0.9600
C19 H19A 0.9600
C19 H19B 0.9600
C19 H19C 0.9600

loop_
_geom_torsion_atom_site_label_1
_geom_torsion_atom_site_label_2
_geom_torsion_atom_site_label_3
_geom_torsion_atom_site_label_4
_geom_torsion
Br1 Ni1 N1 C1 94.5(12)
Br1 Ni1 N1 C5 -77.2(12)
Br1 Ni1 N2 C6 166.0(5)
Br1 Ni1 N2 C10 -19.0(7)
Br1 Ni1 C11 C12 98.6(6)
Br1 Ni1 C11 C16 -87.5(7)
Ni1 N1 C1 C2 -167.5(8)
Ni1 N1 C5 C4 169.7(6)
Ni1 N1 C5 C6 -11.6(8)
Ni1 N2 C6 C5 -2.6(8)
Ni1 N2 C6 C7 176.7(6)
Ni1 N2 C10 C9 -174.4(6)
Ni1 C11 C12 C13 169.3(8)
Ni1 C11 C16 C15 -171.0(6)
Ni1 C11 C16 C17 10.5(11)
N1 Ni1 N2 C6 -2.7(5)
N1 Ni1 N2 C10 172.2(7)
N1 Ni1 C11 C12 -91.9(7)
N1 Ni1 C11 C16 82.0(7)
N1 C1 C2 C3 -2.1(16)
N1 C5 C6 N2 9.1(9)
N1 C5 C6 C7 -170.1(7)
N2 Ni1 N1 C1 179.7(8)
N2 Ni1 N1 C5 8.1(6)
N2 Ni1 C11 C12 -18.8(15)
N2 Ni1 C11 C16 155.1(9)
N2 C6 C7 C8 -2.4(12)
C1 N1 C5 C4 -2.8(12)
C1 N1 C5 C6 175.9(7)
C1 C2 C3 C4 -1.2(15)
C2 C3 C4 C5 2.4(14)
C3 C4 C5 N1 -0.4(13)
C3 C4 C5 C6 -179.0(8)
C4 C5 C6 N2 -172.2(7)
C4 C5 C6 C7 8.5(12)
C5 N1 C1 C2 4.1(14)
C5 C6 C7 C8 176.8(8)
C6 N2 C10 C9 0.4(12)
C6 C7 C8 C9 2.0(13)
C7 C8 C9 C10 -0.4(14)
C8 C9 C10 N2 -0.8(14)
C10 N2 C6 C5 -178.1(7)
C10 N2 C6 C7 1.2(11)
C11 Ni1 N1 C1 -15.3(8)
C11 Ni1 N1 C5 173.0(6)
C11 Ni1 N2 C6 -77.3(12)
C11 Ni1 N2 C10 97.6(13)
C11 C12 C13 C14 1.8(16)
C11 C16 C17 C18 -122.9(9)
C11 C16 C17 C19 113.7(9)
C12 C11 C16 C15 2.9(12)
C12 C11 C16 C17 -175.5(7)
C12 C13 C14 C15 4.1(15)
C13 C14 C15 C16 -6.2(13)
C14 C15 C16 C11 2.6(13)
C14 C15 C16 C17 -178.9(8)
C15 C16 C17 C18 58.5(10)
C15 C16 C17 C19 -64.9(11)
C16 C11 C12 C13 -5.3(13)
